data_4330179
loop_
_publ_author_name
'Mihail Atanasov'
'Peter Comba'
'Stefan Helmle'

_publ_contact_author_address
;Prof Peter Comba
Anorganisch-Chemisches Institut
Universit\"at Heidelberg
Im Neuenheimer Feld 270
69120 Heidelberg
Germany
;
_publ_contact_author_email Peter.Comba@aci.uni-heidelberg.de
_publ_contact_author_fax '++49 6221 546617'
_publ_contact_author_name 'Prof. Peter Comba'
_publ_contact_author_phone '++49 6221 548453'
_publ_section_title
;
 Cyanide-Bridged FeIII-CuIIComplexes: Jahn-Teller Isomerism and Its
 Influence on the Magnetic Properties
;
_journal_name_full 'Inorganic Chemistry'
_journal_page_first 9357
_journal_page_last 9368
_journal_paper_doi 10.1021/ic301122h
_journal_volume 51
_journal_year 2012
_chemical_formula_sum 'C62 H51 Cu Fe2 N19 O10'
_chemical_formula_weight 1397.46
_space_group_IT_number 2
_symmetry_cell_setting triclinic
_symmetry_Int_Tables_number 2
_symmetry_space_group_name_Hall '-P 1'
_symmetry_space_group_name_H-M 'P -1'
_atom_sites_solution_hydrogens geom
_atom_sites_solution_primary direct
_atom_sites_solution_secondary difmap
_audit_creation_method SHELXL-97
_cell_angle_alpha 110.874(16)
_cell_angle_beta 100.658(15)
_cell_angle_gamma 99.645(16)
_cell_formula_units_Z 2
_cell_length_a 14.0723(17)
_cell_length_b 15.553(2)
_cell_length_c 16.878(2)
_cell_measurement_reflns_used 8000
_cell_measurement_temperature 200(2)
_cell_measurement_theta_max 55.8
_cell_measurement_theta_min 4.2
_cell_volume 3280.6(9)
_computing_cell_refinement 'STOE XCELL'
_computing_data_collection 'STOE EXPOSE'
_computing_data_reduction XRED
_computing_structure_refinement 'SHELXL-97 (Sheldrick, 2008)'
_computing_structure_solution 'SHELXS-97 (Sheldrick, 2008)'
_diffrn_ambient_temperature 200(2)
_diffrn_measured_fraction_theta_full 0.914
_diffrn_measured_fraction_theta_max 0.914
_diffrn_measurement_device_type 'STOE IPDS I'
_diffrn_measurement_method 'image plate'
_diffrn_radiation_monochromator graphite
_diffrn_radiation_probe x-ray
_diffrn_radiation_type MoK\a
_diffrn_radiation_wavelength 0.71073
_diffrn_reflns_av_R_equivalents 0.1261
_diffrn_reflns_av_sigmaI/netI 0.2101
_diffrn_reflns_limit_h_max 17
_diffrn_reflns_limit_h_min -17
_diffrn_reflns_limit_k_max 20
_diffrn_reflns_limit_k_min -20
_diffrn_reflns_limit_l_max 22
_diffrn_reflns_limit_l_min -22
_diffrn_reflns_number 32173
_diffrn_reflns_theta_full 28.18
_diffrn_reflns_theta_max 28.18
_diffrn_reflns_theta_min 2.15
_diffrn_source 'fine-focus sealed tube'
_exptl_absorpt_coefficient_mu 0.829
_exptl_absorpt_correction_T_max 0.9495
_exptl_absorpt_correction_T_min 0.8867
_exptl_absorpt_correction_type numerical
_exptl_absorpt_process_details 'STOE XRED'
_exptl_crystal_colour greenish
_exptl_crystal_density_diffrn 1.415
_exptl_crystal_description plates
_exptl_crystal_F_000 1434
_exptl_crystal_size_max 0.197
_exptl_crystal_size_mid 0.134
_exptl_crystal_size_min 0.081
_refine_diff_density_max 1.087
_refine_diff_density_min -0.846
_refine_diff_density_rms 0.089
_refine_ls_extinction_method none
_refine_ls_goodness_of_fit_ref 0.772
_refine_ls_hydrogen_treatment constr
_refine_ls_matrix_type full
_refine_ls_number_parameters 852
_refine_ls_number_reflns 14738
_refine_ls_number_restraints 0
_refine_ls_restrained_S_all 0.772
_refine_ls_R_factor_all 0.1468
_refine_ls_R_factor_gt 0.0556
_refine_ls_shift/su_max 0.001
_refine_ls_shift/su_mean 0.000
_refine_ls_structure_factor_coef Fsqd
_refine_ls_weighting_details 'calc w=1/[\s^2^(Fo^2^)+(0.0499P)^2^+0.0000P] where P=(Fo^2^+2Fc^2^)/3'
_refine_ls_weighting_scheme calc
_refine_ls_wR_factor_gt 0.1208
_refine_ls_wR_factor_ref 0.1437
_reflns_number_gt 6158
_reflns_number_total 14738
_reflns_threshold_expression >2\s(I)
_cod_data_source_file ic301122h_si_001_3.cif
_cod_data_source_block sh28
_cod_original_cell_volume 3280.6(8)
_cod_database_code 4330179

loop_
_symmetry_equiv_pos_as_xyz
'x, y, z'
'-x, -y, -z'

loop_
_atom_site_label
_atom_site_type_symbol
_atom_site_fract_x
_atom_site_fract_y
_atom_site_fract_z
_atom_site_U_iso_or_equiv
_atom_site_adp_type
_atom_site_occupancy
_atom_site_symmetry_multiplicity
_atom_site_calc_flag
_atom_site_refinement_flags
Cu1 Cu 0.38819(5) 0.73117(4) 0.24665(3) 0.02643(15) Uani 1 1 d .
Fe1 Fe 0.02511(6) 0.74636(5) 0.26521(4) 0.02775(18) Uani 1 1 d .
N7 N 0.5582(3) 0.7910(2) 0.2539(2) 0.0236(8) Uani 1 1 d .
N5 N 0.2208(4) 0.6948(3) 0.2401(3) 0.0389(11) Uani 1 1 d .
N1 N 0.3580(3) 0.8209(3) 0.1907(2) 0.0301(9) Uani 1 1 d .
C26 C 0.5395(4) 0.8637(3) 0.4065(3) 0.0255(10) Uani 1 1 d .
C35 C 0.1463(4) 0.7120(3) 0.2450(3) 0.0301(11) Uani 1 1 d .
N4 N 0.4410(3) 0.8197(3) 0.3754(2) 0.0293(9) Uani 1 1 d .
C14 C 0.3654(4) 0.7951(3) 0.1080(3) 0.0264(10) Uani 1 1 d .
C27 C 0.5834(4) 0.9094(3) 0.4962(3) 0.0389(13) Uani 1 1 d .
H27 H 0.6530 0.9393 0.5178 0.047 Uiso 1 1 calc R
C28 C 0.5249(5) 0.9111(4) 0.5540(3) 0.0470(15) Uani 1 1 d .
H28 H 0.5546 0.9412 0.6157 0.056 Uiso 1 1 calc R
C15 C 0.3352(4) 0.8427(4) 0.0566(3) 0.0383(13) Uani 1 1 d .
H15 H 0.3382 0.8215 -0.0028 0.046 Uiso 1 1 calc R
N2 N 0.3988(3) 0.6085(3) 0.2641(2) 0.0271(9) Uani 1 1 d .
N31 N 0.0087(3) 0.8177(3) 0.1891(2) 0.0343(10) Uani 1 1 d .
N32 N -0.0852(3) 0.7876(3) 0.2969(3) 0.0338(10) Uani 1 1 d .
C18 C 0.3217(4) 0.8971(3) 0.2257(3) 0.0339(12) Uani 1 1 d .
H18 H 0.3141 0.9142 0.2837 0.041 Uiso 1 1 calc R
C25 C 0.5992(4) 0.8686(3) 0.3430(3) 0.0305(11) Uani 1 1 d .
H25A H 0.6032 0.9303 0.3376 0.037 Uiso 1 1 calc R
H25B H 0.6682 0.8666 0.3671 0.037 Uiso 1 1 calc R
C17 C 0.2961(4) 0.9496(4) 0.1800(4) 0.0411(13) Uani 1 1 d .
H17 H 0.2754 1.0054 0.2078 0.049 Uiso 1 1 calc R
N3 N 0.3825(3) 0.6467(2) 0.1200(2) 0.0222(8) Uani 1 1 d .
N33 N 0.0102(3) 0.6828(3) 0.3462(2) 0.0300(9) Uani 1 1 d .
C29 C 0.4241(5) 0.8694(4) 0.5224(3) 0.0417(14) Uani 1 1 d .
H29 H 0.3831 0.8722 0.5616 0.050 Uiso 1 1 calc R
C16 C 0.2998(4) 0.9235(3) 0.0945(4) 0.0377(13) Uani 1 1 d .
H16 H 0.2791 0.9587 0.0616 0.045 Uiso 1 1 calc R
Fe2 Fe 0.99061(6) 0.74820(5) 0.75273(4) 0.0342(2) Uani 1 1 d .
N21 N 1.0217(4) 0.8143(3) 0.6761(2) 0.0363(11) Uani 1 1 d .
O1 O 0.4930(3) 0.7486(3) -0.0529(2) 0.0514(11) Uani 1 1 d .
O3 O 0.5864(3) 0.4744(2) 0.0762(2) 0.0393(9) Uani 1 1 d .
O98 O 0.8216(4) 0.9168(3) 0.7133(3) 0.0773(16) Uani 1 1 d .
O4 O 0.6854(3) 0.5657(2) 0.2113(2) 0.0402(9) Uani 1 1 d .
O57 O -0.1839(3) 0.7912(3) 0.3956(2) 0.0554(11) Uani 1 1 d .
O5 O 0.6345(3) 0.6510(2) 0.0407(2) 0.0384(9) Uani 1 1 d .
O99 O 0.7774(4) 0.8541(4) 0.8465(3) 0.0772(16) Uani 1 1 d .
C98 C 0.1216(4) 0.8593(4) 0.3603(3) 0.0302(11) Uani 1 1 d .
C10 C 0.5425(4) 0.7856(3) 0.0227(3) 0.0328(12) Uani 1 1 d .
N98 N 0.1782(3) 0.9232(3) 0.4162(3) 0.0387(11) Uani 1 1 d .
O56 O -0.1897(3) 0.8850(3) 0.2763(3) 0.0539(11) Uani 1 1 d .
C9 C 0.5797(4) 0.6713(3) 0.0874(3) 0.0275(11) Uani 1 1 d .
N85 N 1.1433(5) 0.6271(4) 0.7142(4) 0.0684(17) Uani 1 1 d .
C58 C -0.0636(4) 0.7006(3) 0.3853(3) 0.0330(12) Uani 1 1 d .
C99 C -0.0471(5) 0.6258(4) 0.1637(3) 0.0426(14) Uani 1 1 d .
N23 N 0.9398(4) 0.7019(3) 0.8349(2) 0.0362(11) Uani 1 1 d .
C23 C 0.3735(4) 0.5822(4) 0.3252(3) 0.0376(13) Uani 1 1 d .
H23 H 0.3566 0.6268 0.3723 0.045 Uiso 1 1 calc R
C19 C 0.4211(4) 0.5455(3) 0.1956(3) 0.0276(11) Uani 1 1 d .
C60 C -0.0321(5) 0.6014(4) 0.4608(4) 0.0551(18) Uani 1 1 d .
H60 H -0.0465 0.5732 0.5002 0.066 Uiso 1 1 calc R
C57 C -0.1195(4) 0.7648(4) 0.3606(3) 0.0348(12) Uani 1 1 d .
C4 C 0.4473(4) 0.5816(3) 0.1290(3) 0.0241(10) Uani 1 1 d .
H4 H 0.4300 0.5260 0.0711 0.029 Uiso 1 1 calc R
C20 C 0.4196(4) 0.4534(3) 0.1897(3) 0.0362(13) Uani 1 1 d .
H20 H 0.4363 0.4095 0.1419 0.043 Uiso 1 1 calc R
C6 C 0.6048(4) 0.7107(3) 0.2456(3) 0.0274(11) Uani 1 1 d .
H6A H 0.5936 0.6868 0.2910 0.033 Uiso 1 1 calc R
H6B H 0.6779 0.7335 0.2559 0.033 Uiso 1 1 calc R
C12 C 0.6138(4) 0.5471(3) 0.1421(3) 0.0320(12) Uani 1 1 d .
C59 C -0.0864(5) 0.6603(4) 0.4424(3) 0.0470(15) Uani 1 1 d .
H59 H -0.1393 0.6733 0.4687 0.056 Uiso 1 1 calc R
O2 O 0.6185(3) 0.8614(3) 0.0531(2) 0.0513(11) Uani 1 1 d .
C2 C 0.4129(4) 0.7111(3) 0.0757(3) 0.0241(10) Uani 1 1 d .
H2 H 0.3835 0.6758 0.0108 0.029 Uiso 1 1 calc R
C51 C 0.0593(4) 0.8257(4) 0.1322(3) 0.0398(13) Uani 1 1 d .
H51 H 0.1121 0.7951 0.1256 0.048 Uiso 1 1 calc R
C77 C 0.8408(5) 0.8134(4) 0.8256(4) 0.0470(15) Uani 1 1 d .
C56 C -0.1218(4) 0.8477(4) 0.2615(3) 0.0377(13) Uani 1 1 d .
C79 C 0.8213(5) 0.7202(4) 0.9218(3) 0.0496(15) Uani 1 1 d .
H79 H 0.7716 0.7502 0.9415 0.060 Uiso 1 1 calc R
N86 N 0.8229(4) 0.5897(3) 0.5988(3) 0.0507(13) Uani 1 1 d .
C52 C 0.0380(5) 0.8772(4) 0.0817(3) 0.0478(15) Uani 1 1 d .
H52 H 0.0745 0.8801 0.0402 0.057 Uiso 1 1 calc R
N87 N 1.1628(5) 0.9012(4) 0.9086(3) 0.0669(16) Uani 1 1 d .
C71 C 1.0950(4) 0.8110(4) 0.6356(3) 0.0409(13) Uani 1 1 d .
H71 H 1.1388 0.7723 0.6422 0.049 Uiso 1 1 calc R
C22 C 0.3708(5) 0.4920(4) 0.3229(4) 0.0485(15) Uani 1 1 d .
H22 H 0.3535 0.4751 0.3682 0.058 Uiso 1 1 calc R
C62 C 0.0626(5) 0.6257(4) 0.3647(3) 0.0426(14) Uani 1 1 d .
H62 H 0.1152 0.6132 0.3378 0.051 Uiso 1 1 calc R
C74 C 0.9693(5) 0.9202(4) 0.6145(3) 0.0460(15) Uani 1 1 d .
H74 H 0.9236 0.9569 0.6068 0.055 Uiso 1 1 calc R
C8 C 0.5756(4) 0.8281(3) 0.1875(3) 0.0272(11) Uani 1 1 d .
H8A H 0.6484 0.8492 0.1955 0.033 Uiso 1 1 calc R
H8B H 0.5473 0.8837 0.1953 0.033 Uiso 1 1 calc R
C78 C 0.8661(4) 0.7422(4) 0.8630(3) 0.0397(13) Uani 1 1 d .
C82 C 0.9662(5) 0.6388(4) 0.8645(4) 0.0464(15) Uani 1 1 d .
H82 H 1.0161 0.6093 0.8446 0.056 Uiso 1 1 calc R
C87 C 1.0995(5) 0.8437(4) 0.8501(4) 0.0451(14) Uani 1 1 d .
N99 N -0.0861(5) 0.5555(4) 0.1047(3) 0.0665(16) Uani 1 1 d .
C86 C 0.8871(5) 0.6451(4) 0.6545(3) 0.0377(13) Uani 1 1 d .
C5 C 0.5615(4) 0.6288(3) 0.1539(3) 0.0258(11) Uani 1 1 d .
C76 C 0.8857(5) 0.8737(4) 0.7189(4) 0.0474(15) Uani 1 1 d .
C55 C -0.0662(4) 0.8620(4) 0.1979(3) 0.0368(12) Uani 1 1 d .
C30 C 0.3829(4) 0.8232(3) 0.4322(3) 0.0350(12) Uani 1 1 d .
H30 H 0.3133 0.7936 0.4097 0.042 Uiso 1 1 calc R
C75 C 0.9604(4) 0.8690(4) 0.6669(3) 0.0389(13) Uani 1 1 d .
C13 C 0.7363(5) 0.4905(4) 0.2072(4) 0.0494(16) Uani 1 1 d .
H13A H 0.6870 0.4312 0.1939 0.074 Uiso 1 1 calc R
H13B H 0.7846 0.5086 0.2639 0.074 Uiso 1 1 calc R
H13C H 0.7714 0.4810 0.1609 0.074 Uiso 1 1 calc R
C1 C 0.5260(4) 0.7498(3) 0.0931(3) 0.0267(11) Uani 1 1 d .
C81 C 0.9229(5) 0.6142(4) 0.9240(4) 0.0533(17) Uani 1 1 d .
H81 H 0.9447 0.5697 0.9449 0.064 Uiso 1 1 calc R
C11 C 0.6385(6) 0.9028(5) -0.0096(4) 0.073(2) Uani 1 1 d .
H11A H 0.6536 0.8556 -0.0589 0.110 Uiso 1 1 calc R
H11B H 0.6956 0.9587 0.0198 0.110 Uiso 1 1 calc R
H11C H 0.5795 0.9218 -0.0316 0.110 Uiso 1 1 calc R
N22 N 0.8971(4) 0.8227(3) 0.7716(3) 0.0388(11) Uani 1 1 d .
C53 C -0.0356(5) 0.9232(4) 0.0923(4) 0.0543(17) Uani 1 1 d .
H53 H -0.0497 0.9607 0.0600 0.065 Uiso 1 1 calc R
C54 C -0.0894(5) 0.9149(4) 0.1507(4) 0.0481(15) Uani 1 1 d .
H54 H -0.1421 0.9455 0.1583 0.058 Uiso 1 1 calc R
C85 C 1.0841(5) 0.6698(4) 0.7282(4) 0.0428(14) Uani 1 1 d .
C80 C 0.8499(5) 0.6535(4) 0.9519(4) 0.0513(16) Uani 1 1 d .
H80 H 0.8190 0.6359 0.9913 0.062 Uiso 1 1 calc R
C72 C 1.1093(5) 0.8616(4) 0.5846(3) 0.0439(14) Uani 1 1 d .
H72 H 1.1626 0.8583 0.5572 0.053 Uiso 1 1 calc R
C24 C 0.2790(4) 0.5868(3) 0.0710(3) 0.0276(11) Uani 1 1 d .
H24A H 0.2792 0.5430 0.0125 0.041 Uiso 1 1 calc R
H24B H 0.2348 0.6278 0.0648 0.041 Uiso 1 1 calc R
H24C H 0.2549 0.5503 0.1033 0.041 Uiso 1 1 calc R
C73 C 1.0459(5) 0.9165(4) 0.5741(3) 0.0477(16) Uani 1 1 d .
H73 H 1.0545 0.9519 0.5391 0.057 Uiso 1 1 calc R
C21 C 0.3936(5) 0.4273(4) 0.2539(4) 0.0459(15) Uani 1 1 d .
H21 H 0.3915 0.3647 0.2506 0.055 Uiso 1 1 calc R
C61 C 0.0431(5) 0.5837(4) 0.4217(4) 0.0539(17) Uani 1 1 d .
H61 H 0.0818 0.5430 0.4336 0.065 Uiso 1 1 calc R
C91 C 0.5985(7) 0.1125(6) 0.2317(5) 0.079(2) Uani 1 1 d .
N91 N 0.5646(8) 0.0623(5) 0.2595(5) 0.125(3) Uani 1 1 d .
C92 C 0.6794(7) 0.4280(7) 0.4007(5) 0.104(3) Uani 1 1 d .
H92A H 0.7268 0.4902 0.4356 0.156 Uiso 1 1 calc R
H92B H 0.6112 0.4340 0.4008 0.156 Uiso 1 1 calc R
H92C H 0.6852 0.4052 0.3401 0.156 Uiso 1 1 calc R
C93 C 0.7011(8) 0.3621(7) 0.4377(6) 0.103(3) Uani 1 1 d .
C90 C 0.6423(8) 0.1765(7) 0.1974(6) 0.116(4) Uani 1 1 d .
H90A H 0.5930 0.2088 0.1804 0.174 Uiso 1 1 calc R
H90B H 0.6634 0.1408 0.1459 0.174 Uiso 1 1 calc R
H90C H 0.7005 0.2238 0.2426 0.174 Uiso 1 1 calc R
N93 N 0.7216(8) 0.3107(7) 0.4672(7) 0.157(4) Uani 1 1 d .
O94 O 0.6256(12) 0.6983(9) 0.5398(11) 0.407(11) Uani 1 1 d .

loop_
_atom_site_aniso_label
_atom_site_aniso_U_11
_atom_site_aniso_U_22
_atom_site_aniso_U_33
_atom_site_aniso_U_23
_atom_site_aniso_U_13
_atom_site_aniso_U_12
Cu1 0.0300(4) 0.0292(3) 0.0221(3) 0.0085(2) 0.0108(2) 0.0119(3)
Fe1 0.0253(5) 0.0300(4) 0.0268(4) 0.0105(3) 0.0084(3) 0.0044(3)
N7 0.023(3) 0.0192(18) 0.0265(19) 0.0060(15) 0.0069(16) 0.0069(16)
N5 0.035(3) 0.046(3) 0.035(2) 0.011(2) 0.013(2) 0.017(2)
N1 0.028(3) 0.027(2) 0.027(2) 0.0029(16) 0.0032(17) 0.0072(18)
C26 0.025(3) 0.018(2) 0.031(2) 0.0075(19) 0.006(2) 0.007(2)
C35 0.034(4) 0.027(3) 0.026(2) 0.0064(19) 0.011(2) 0.008(2)
N4 0.030(3) 0.030(2) 0.030(2) 0.0100(17) 0.0123(18) 0.0132(19)
C14 0.019(3) 0.021(2) 0.039(3) 0.013(2) 0.006(2) 0.0040(19)
C27 0.034(4) 0.033(3) 0.037(3) 0.008(2) 0.002(2) 0.000(2)
C28 0.060(5) 0.037(3) 0.026(3) 0.002(2) 0.002(3) 0.000(3)
C15 0.035(4) 0.044(3) 0.043(3) 0.024(3) 0.014(2) 0.011(3)
N2 0.026(3) 0.028(2) 0.031(2) 0.0140(17) 0.0128(17) 0.0081(18)
N31 0.033(3) 0.034(2) 0.027(2) 0.0104(18) 0.0012(18) -0.001(2)
N32 0.022(3) 0.040(2) 0.039(2) 0.017(2) 0.0059(18) 0.0052(19)
C18 0.028(3) 0.030(3) 0.039(3) 0.004(2) 0.012(2) 0.011(2)
C25 0.029(3) 0.024(2) 0.031(2) 0.0039(19) 0.009(2) 0.003(2)
C17 0.034(4) 0.033(3) 0.053(3) 0.013(2) 0.014(3) 0.009(2)
N3 0.024(3) 0.0204(18) 0.0242(19) 0.0075(15) 0.0115(16) 0.0076(16)
N33 0.032(3) 0.027(2) 0.027(2) 0.0062(16) 0.0094(18) 0.0055(19)
C29 0.061(5) 0.039(3) 0.025(3) 0.007(2) 0.020(3) 0.014(3)
C16 0.030(4) 0.032(3) 0.058(3) 0.026(3) 0.009(3) 0.013(2)
Fe2 0.0374(6) 0.0331(4) 0.0331(4) 0.0148(3) 0.0096(3) 0.0079(4)
N21 0.043(3) 0.035(2) 0.030(2) 0.0134(18) 0.007(2) 0.011(2)
O1 0.065(3) 0.052(2) 0.039(2) 0.0242(19) 0.015(2) 0.003(2)
O3 0.048(3) 0.0289(18) 0.040(2) 0.0062(16) 0.0144(17) 0.0189(17)
O98 0.103(5) 0.093(3) 0.089(3) 0.059(3) 0.055(3) 0.076(3)
O4 0.047(3) 0.0335(19) 0.041(2) 0.0147(16) 0.0064(18) 0.0208(18)
O57 0.038(3) 0.089(3) 0.047(2) 0.026(2) 0.023(2) 0.026(2)
O5 0.040(3) 0.042(2) 0.044(2) 0.0178(16) 0.0258(18) 0.0209(18)
O99 0.089(4) 0.109(4) 0.083(3) 0.056(3) 0.058(3) 0.072(3)
C98 0.024(3) 0.040(3) 0.036(3) 0.020(2) 0.014(2) 0.016(2)
C10 0.039(4) 0.029(3) 0.042(3) 0.019(2) 0.022(3) 0.015(2)
N98 0.031(3) 0.036(2) 0.040(2) 0.010(2) 0.001(2) 0.004(2)
O56 0.033(3) 0.056(2) 0.081(3) 0.032(2) 0.018(2) 0.020(2)
C9 0.027(3) 0.021(2) 0.031(2) 0.0036(19) 0.015(2) 0.004(2)
N85 0.061(5) 0.061(4) 0.110(5) 0.049(3) 0.036(4) 0.036(3)
C58 0.031(4) 0.032(3) 0.029(3) 0.006(2) 0.013(2) -0.001(2)
C99 0.043(4) 0.045(3) 0.035(3) 0.018(3) 0.007(3) 0.000(3)
N23 0.046(3) 0.033(2) 0.028(2) 0.0125(18) 0.0062(19) 0.007(2)
C23 0.046(4) 0.040(3) 0.037(3) 0.021(2) 0.020(3) 0.016(3)
C19 0.027(3) 0.027(2) 0.032(3) 0.014(2) 0.011(2) 0.006(2)
C60 0.084(6) 0.042(3) 0.048(3) 0.026(3) 0.030(3) 0.009(3)
C57 0.020(3) 0.046(3) 0.030(3) 0.010(2) 0.005(2) 0.000(2)
C4 0.029(3) 0.014(2) 0.029(2) 0.0046(17) 0.008(2) 0.0112(19)
C20 0.047(4) 0.027(3) 0.037(3) 0.014(2) 0.014(2) 0.008(2)
C6 0.030(3) 0.022(2) 0.029(2) 0.0096(19) 0.005(2) 0.008(2)
C12 0.035(4) 0.035(3) 0.034(3) 0.017(2) 0.014(2) 0.013(2)
C59 0.058(5) 0.046(3) 0.035(3) 0.013(3) 0.023(3) 0.007(3)
O2 0.048(3) 0.051(2) 0.057(2) 0.034(2) 0.013(2) -0.009(2)
C2 0.029(3) 0.024(2) 0.020(2) 0.0082(18) 0.0073(19) 0.007(2)
C51 0.037(4) 0.046(3) 0.035(3) 0.020(2) 0.008(2) 0.000(3)
C77 0.047(4) 0.052(4) 0.041(3) 0.014(3) 0.018(3) 0.016(3)
C56 0.027(4) 0.038(3) 0.043(3) 0.016(2) 0.006(2) 0.005(3)
C79 0.050(5) 0.051(3) 0.038(3) 0.008(3) 0.018(3) 0.006(3)
N86 0.040(4) 0.056(3) 0.043(3) 0.008(2) 0.012(2) 0.004(3)
C52 0.052(5) 0.051(4) 0.038(3) 0.025(3) 0.007(3) -0.004(3)
N87 0.072(5) 0.063(4) 0.048(3) 0.020(3) -0.002(3) -0.004(3)
C71 0.041(4) 0.048(3) 0.038(3) 0.021(3) 0.009(3) 0.012(3)
C22 0.055(5) 0.055(4) 0.048(3) 0.033(3) 0.023(3) 0.009(3)
C62 0.058(4) 0.035(3) 0.043(3) 0.017(2) 0.025(3) 0.019(3)
C74 0.064(5) 0.043(3) 0.040(3) 0.019(3) 0.015(3) 0.028(3)
C8 0.029(3) 0.017(2) 0.035(3) 0.0085(19) 0.009(2) 0.006(2)
C78 0.040(4) 0.041(3) 0.032(3) 0.008(2) 0.013(2) 0.009(3)
C82 0.055(5) 0.039(3) 0.051(3) 0.022(3) 0.018(3) 0.012(3)
C87 0.052(4) 0.050(3) 0.038(3) 0.023(3) 0.012(3) 0.013(3)
N99 0.075(5) 0.055(3) 0.043(3) 0.007(3) 0.010(3) -0.016(3)
C86 0.038(4) 0.041(3) 0.040(3) 0.018(3) 0.018(3) 0.012(3)
C5 0.030(3) 0.022(2) 0.029(2) 0.0078(19) 0.013(2) 0.014(2)
C76 0.061(5) 0.043(3) 0.045(3) 0.017(3) 0.013(3) 0.033(3)
C55 0.022(3) 0.037(3) 0.045(3) 0.018(2) -0.005(2) 0.001(2)
C30 0.041(4) 0.035(3) 0.027(2) 0.007(2) 0.016(2) 0.008(2)
C75 0.048(4) 0.034(3) 0.032(3) 0.009(2) 0.011(2) 0.013(3)
C13 0.064(5) 0.043(3) 0.056(3) 0.027(3) 0.018(3) 0.034(3)
C1 0.033(3) 0.022(2) 0.029(2) 0.0090(19) 0.015(2) 0.010(2)
C81 0.072(5) 0.043(3) 0.042(3) 0.024(3) 0.011(3) -0.004(3)
C11 0.078(6) 0.074(5) 0.077(5) 0.052(4) 0.026(4) -0.013(4)
N22 0.047(3) 0.035(2) 0.033(2) 0.0116(19) 0.011(2) 0.010(2)
C53 0.057(5) 0.043(3) 0.052(4) 0.026(3) -0.007(3) -0.005(3)
C54 0.042(4) 0.045(3) 0.053(4) 0.025(3) -0.001(3) 0.002(3)
C85 0.042(4) 0.043(3) 0.053(3) 0.024(3) 0.021(3) 0.017(3)
C80 0.057(5) 0.046(3) 0.042(3) 0.015(3) 0.017(3) -0.006(3)
C72 0.042(4) 0.049(3) 0.042(3) 0.022(3) 0.015(3) 0.004(3)
C24 0.028(3) 0.022(2) 0.026(2) 0.0045(18) 0.007(2) 0.003(2)
C73 0.067(5) 0.035(3) 0.040(3) 0.019(2) 0.010(3) 0.005(3)
C21 0.058(5) 0.033(3) 0.054(3) 0.026(3) 0.018(3) 0.009(3)
C61 0.088(6) 0.042(3) 0.052(3) 0.029(3) 0.032(4) 0.031(3)
C91 0.108(8) 0.069(5) 0.061(5) 0.029(4) 0.027(4) 0.017(5)
N91 0.222(11) 0.073(5) 0.109(6) 0.042(4) 0.091(7) 0.051(6)
C92 0.104(9) 0.111(7) 0.078(6) 0.020(5) 0.014(5) 0.031(6)
C93 0.121(9) 0.086(7) 0.093(7) 0.037(5) 0.034(6) -0.006(6)
C90 0.118(9) 0.132(8) 0.106(7) 0.076(7) 0.012(6) 0.006(7)
N93 0.150(10) 0.132(8) 0.177(10) 0.093(8) 0.013(7) -0.034(7)
O94 0.39(2) 0.246(12) 0.56(2) 0.197(15) -0.104(17) 0.207(13)

loop_
_atom_type_symbol
_atom_type_description
_atom_type_scat_dispersion_real
_atom_type_scat_dispersion_imag
_atom_type_scat_source
C C 0.0033 0.0016 'International Tables Vol C Tables 4.2.6.8 and 6.1.1.4'
H H 0.0000 0.0000 'International Tables Vol C Tables 4.2.6.8 and 6.1.1.4'
Cu Cu 0.3201 1.2651 'International Tables Vol C Tables 4.2.6.8 and 6.1.1.4'
Fe Fe 0.3463 0.8444 'International Tables Vol C Tables 4.2.6.8 and 6.1.1.4'
N N 0.0061 0.0033 'International Tables Vol C Tables 4.2.6.8 and 6.1.1.4'
O O 0.0106 0.0060 'International Tables Vol C Tables 4.2.6.8 and 6.1.1.4'

loop_
_geom_angle_atom_site_label_1
_geom_angle_atom_site_label_2
_geom_angle_atom_site_label_3
_geom_angle
N1 Cu1 N4 101.96(15)
N1 Cu1 N3 81.83(14)
N4 Cu1 N3 161.68(16)
N1 Cu1 N2 161.89(15)
N4 Cu1 N2 96.08(15)
N3 Cu1 N2 81.52(14)
N1 Cu1 N5 86.62(16)
N4 Cu1 N5 98.66(16)
N3 Cu1 N5 99.46(15)
N2 Cu1 N5 89.14(16)
N1 Cu1 N7 85.76(15)
N4 Cu1 N7 79.24(15)
N3 Cu1 N7 83.21(14)
N2 Cu1 N7 99.26(14)
N5 Cu1 N7 171.49(14)
N32 Fe1 C35 174.08(19)
N32 Fe1 C98 92.89(19)
C35 Fe1 C98 81.7(2)
N32 Fe1 N33 82.55(17)
C35 Fe1 N33 95.08(18)
C98 Fe1 N33 91.61(17)
N32 Fe1 C99 98.7(2)
C35 Fe1 C99 86.7(2)
C98 Fe1 C99 168.4(2)
N33 Fe1 C99 90.16(18)
N32 Fe1 N31 83.34(18)
C35 Fe1 N31 99.13(19)
C98 Fe1 N31 90.78(17)
N33 Fe1 N31 165.79(18)
C99 Fe1 N31 90.31(19)
C8 N7 C6 109.9(3)
C8 N7 C25 109.5(3)
C6 N7 C25 111.0(3)
C8 N7 Cu1 116.3(3)
C6 N7 Cu1 105.4(3)
C25 N7 Cu1 104.5(3)
C35 N5 Cu1 154.6(4)
C14 N1 C18 119.1(4)
C14 N1 Cu1 114.9(3)
C18 N1 Cu1 125.6(3)
N4 C26 C27 120.5(4)
N4 C26 C25 119.1(4)
C27 C26 C25 120.2(5)
N5 C35 Fe1 174.5(4)
C26 N4 C30 120.1(4)
C26 N4 Cu1 118.2(3)
C30 N4 Cu1 120.9(4)
N1 C14 C15 122.0(4)
N1 C14 C2 115.2(4)
C15 C14 C2 122.8(4)
C26 C27 C28 119.4(5)
C29 C28 C27 120.0(5)
C14 C15 C16 118.5(5)
C23 N2 C19 119.7(4)
C23 N2 Cu1 127.7(3)
C19 N2 Cu1 111.8(3)
C51 N31 C55 118.1(4)
C51 N31 Fe1 128.9(4)
C55 N31 Fe1 113.0(3)
C57 N32 C56 123.5(5)
C57 N32 Fe1 118.4(3)
C56 N32 Fe1 117.8(3)
N1 C18 C17 121.5(5)
N7 C25 C26 114.3(4)
C18 C17 C16 120.9(5)
C24 N3 C4 107.8(3)
C24 N3 C2 108.6(3)
C4 N3 C2 117.1(4)
C24 N3 Cu1 110.9(3)
C4 N3 Cu1 104.8(2)
C2 N3 Cu1 107.5(2)
C62 N33 C58 118.3(4)
C62 N33 Fe1 127.9(4)
C58 N33 Fe1 113.8(3)
C28 C29 C30 119.0(5)
C17 C16 C15 117.9(5)
N22 Fe2 C85 177.6(2)
N22 Fe2 C87 94.3(2)
C85 Fe2 C87 87.6(3)
N22 Fe2 N23 83.52(18)
C85 Fe2 N23 97.9(2)
C87 Fe2 N23 90.2(2)
N22 Fe2 C86 89.9(2)
C85 Fe2 C86 88.2(2)
C87 Fe2 C86 175.6(2)
N23 Fe2 C86 89.25(19)
N22 Fe2 N21 83.53(18)
C85 Fe2 N21 95.1(2)
C87 Fe2 N21 89.8(2)
N23 Fe2 N21 167.01(18)
C86 Fe2 N21 91.75(19)
C75 N21 C71 118.6(4)
C75 N21 Fe2 113.2(4)
C71 N21 Fe2 128.2(4)
C12 O4 C13 115.6(4)
N98 C98 Fe1 178.4(4)
O1 C10 O2 123.5(4)
O1 C10 C1 124.3(5)
O2 C10 C1 112.3(4)
O5 C9 C1 123.4(4)
O5 C9 C5 125.2(4)
C1 C9 C5 111.2(4)
N33 C58 C59 121.7(5)
N33 C58 C57 115.0(4)
C59 C58 C57 123.2(5)
N99 C99 Fe1 177.9(6)
C82 N23 C78 118.1(5)
C82 N23 Fe2 129.2(4)
C78 N23 Fe2 112.7(3)
N2 C23 C22 122.2(5)
N2 C19 C20 120.6(4)
N2 C19 C4 115.7(4)
C20 C19 C4 123.6(4)
C61 C60 C59 118.9(5)
O57 C57 N32 128.7(5)
O57 C57 C58 121.3(5)
N32 C57 C58 110.0(4)
N3 C4 C19 107.6(4)
N3 C4 C5 113.8(3)
C19 C4 C5 111.3(4)
C21 C20 C19 119.0(5)
N7 C6 C5 111.6(4)
O3 C12 O4 126.1(4)
O3 C12 C5 121.9(4)
O4 C12 C5 111.9(4)
C60 C59 C58 119.5(6)
C10 O2 C11 116.3(4)
N3 C2 C1 115.8(4)
N3 C2 C14 106.4(3)
C1 C2 C14 109.2(4)
N31 C51 C52 122.5(6)
O99 C77 N22 128.5(6)
O99 C77 C78 120.2(5)
N22 C77 C78 111.3(5)
O56 C56 N32 128.0(5)
O56 C56 C55 121.4(5)
N32 C56 C55 110.6(5)
C78 C79 C80 119.1(6)
C53 C52 C51 119.1(6)
N21 C71 C72 122.5(5)
C21 C22 C23 118.7(5)
N33 C62 C61 122.2(5)
C73 C74 C75 118.5(5)
N7 C8 C1 110.4(3)
N23 C78 C79 121.9(5)
N23 C78 C77 114.4(4)
C79 C78 C77 123.7(5)
N23 C82 C81 122.1(6)
N87 C87 Fe2 178.7(6)
N86 C86 Fe2 175.1(5)
C9 C5 C6 106.3(4)
C9 C5 C12 108.6(4)
C6 C5 C12 112.3(4)
C9 C5 C4 107.6(4)
C6 C5 C4 115.8(4)
C12 C5 C4 106.0(4)
O98 C76 N22 125.6(6)
O98 C76 C75 122.1(5)
N22 C76 C75 112.3(5)
N31 C55 C54 121.9(5)
N31 C55 C56 115.1(4)
C54 C55 C56 122.9(5)
N4 C30 C29 120.9(5)
N21 C75 C74 121.8(5)
N21 C75 C76 115.1(4)
C74 C75 C76 123.1(5)
C10 C1 C9 108.7(4)
C10 C1 C2 107.9(4)
C9 C1 C2 110.6(4)
C10 C1 C8 111.9(4)
C9 C1 C8 104.6(4)
C2 C1 C8 113.1(4)
C80 C81 C82 120.2(6)
C77 N22 C76 126.1(5)
C77 N22 Fe2 118.1(4)
C76 N22 Fe2 115.3(4)
C52 C53 C54 119.1(5)
C55 C54 C53 119.3(6)
N85 C85 Fe2 176.6(6)
C81 C80 C79 118.6(5)
C73 C72 C71 118.9(6)
C72 C73 C74 119.6(5)
C22 C21 C20 119.7(5)
C60 C61 C62 119.4(5)
N91 C91 C90 179.3(11)
N93 C93 C92 177.7(12)

loop_
_geom_bond_atom_site_label_1
_geom_bond_atom_site_label_2
_geom_bond_distance
Cu1 N1 2.003(4)
Cu1 N4 2.024(4)
Cu1 N3 2.050(3)
Cu1 N2 2.056(4)
Cu1 N5 2.301(5)
Cu1 N7 2.381(4)
Fe1 N32 1.872(4)
Fe1 C35 1.924(6)
Fe1 C98 1.972(6)
Fe1 N33 1.973(4)
Fe1 C99 1.978(6)
Fe1 N31 1.981(4)
N7 C8 1.470(5)
N7 C6 1.481(5)
N7 C25 1.484(5)
N5 C35 1.134(6)
N1 C14 1.338(6)
N1 C18 1.353(6)
C26 N4 1.350(6)
C26 C27 1.385(6)
C26 C25 1.493(6)
N4 C30 1.363(6)
C14 C15 1.380(6)
C14 C2 1.540(6)
C27 C28 1.385(8)
C28 C29 1.372(8)
C15 C16 1.413(7)
N2 C23 1.321(6)
N2 C19 1.350(5)
N31 C51 1.324(6)
N31 C55 1.355(7)
N32 C57 1.385(6)
N32 C56 1.392(6)
C18 C17 1.356(7)
C17 C16 1.366(7)
N3 C24 1.492(6)
N3 C4 1.499(5)
N3 C2 1.502(5)
N33 C62 1.327(6)
N33 C58 1.346(6)
C29 C30 1.387(7)
Fe2 N22 1.891(4)
Fe2 C85 1.941(6)
Fe2 C87 1.955(7)
Fe2 N23 1.964(4)
Fe2 C86 1.967(6)
Fe2 N21 1.981(4)
N21 C75 1.335(6)
N21 C71 1.338(7)
O1 C10 1.207(6)
O3 C12 1.210(5)
O98 C76 1.220(6)
O4 C12 1.301(6)
O4 C13 1.458(6)
O57 C57 1.221(6)
O5 C9 1.202(5)
O99 C77 1.212(7)
C98 N98 1.141(6)
C10 O2 1.319(6)
C10 C1 1.517(6)
O56 C56 1.219(6)
C9 C1 1.524(6)
C9 C5 1.530(6)
N85 C85 1.157(7)
C58 C59 1.378(7)
C58 C57 1.493(7)
C99 N99 1.144(7)
N23 C82 1.325(6)
N23 C78 1.370(7)
C23 C22 1.385(7)
C19 C20 1.396(6)
C19 C4 1.501(6)
C60 C61 1.362(9)
C60 C59 1.368(8)
C4 C5 1.559(7)
C20 C21 1.373(7)
C6 C5 1.541(6)
C12 C5 1.543(6)
O2 C11 1.466(6)
C2 C1 1.537(7)
C51 C52 1.389(7)
C77 N22 1.342(7)
C77 C78 1.516(8)
C56 C55 1.496(8)
C79 C78 1.379(7)
C79 C80 1.392(8)
N86 C86 1.137(7)
C52 C53 1.358(9)
N87 C87 1.161(7)
C71 C72 1.375(7)
C22 C21 1.372(7)
C62 C61 1.384(7)
C74 C73 1.375(8)
C74 C75 1.394(7)
C8 C1 1.560(6)
C82 C81 1.395(8)
C76 N22 1.392(6)
C76 C75 1.485(8)
C55 C54 1.371(7)
C81 C80 1.355(9)
C53 C54 1.377(9)
C72 C73 1.365(8)
C91 N91 1.130(9)
C91 C90 1.427(11)
C92 C93 1.423(12)
C93 N93 1.131(12)
